data_7714158
loop_
_publ_author_name
'Franc, Michal'
'Vosahlo, Petr'
'Schulz, Ji\<r\'i'
'Cisarova, Ivana'
'\<St\<epni\<cka, Petr'

_publ_section_title
;
 Synthesis and reactivity of Pd(II) imidoyl complexes obtained by
 insertion of isocyanoferrocene into the Pd-C bonds of orthopalladated
 precursors
;
_journal_name_full 'Dalton Transactions'
_journal_paper_doi 10.1039/D3DT02717A
_journal_year 2023
_chemical_formula_moiety 'C23 H30 Cl Fe N2 P Pd, 0.35(H2 O)'
_chemical_formula_sum 'C23 H30.7 Cl Fe N2 O0.35 P Pd'
_chemical_formula_weight 569.60
_space_group_crystal_system triclinic
_space_group_IT_number 2
_space_group_name_Hall '-P 1'
_space_group_name_H-M_alt 'P -1'
_atom_sites_solution_hydrogens mixed
_atom_sites_solution_primary direct
_atom_sites_solution_secondary difmap
_audit_creation_method SHELXL-2014/7
_audit_update_record
;
2023-08-15 deposited with the CCDC.	2023-10-06 downloaded from the CCDC.
;
_cell_angle_alpha 101.004(2)
_cell_angle_beta 95.440(2)
_cell_angle_gamma 96.566(2)
_cell_formula_units_Z 4
_cell_length_a 10.3488(5)
_cell_length_b 13.7820(7)
_cell_length_c 17.1619(9)
_cell_measurement_reflns_used 9834
_cell_measurement_temperature 150(2)
_cell_measurement_theta_max 27.50
_cell_measurement_theta_min 2.44
_cell_volume 2369.9(2)
_computing_cell_refinement 'SAINT V8.38A (Bruker AXS Inc., 2017)'
_computing_data_collection 'Bruker Instrument Service vV6.2.10'
_computing_data_reduction 'SAINT V8.38A (Bruker AXS Inc., 2017)'
_computing_molecular_graphics 'PLATON (Spek, 2017)'
_computing_publication_material 'PLATON (Spek, 2017)'
_computing_structure_refinement 'SHELXL-2014/7 (Sheldrick, 2014)'
_computing_structure_solution 'SHELXT 2014/5 (Sheldrick, 2014)'
_diffrn_ambient_temperature 150(2)
_diffrn_measured_fraction_theta_full 0.997
_diffrn_measured_fraction_theta_max 0.997
_diffrn_measurement_device_type 'Bruker D8 VENTURE Kappa Duo'
_diffrn_measurement_method '\f and \w scans'
_diffrn_radiation_monochromator 'Quazar Mo multilayer optic'
_diffrn_radiation_source 'I\mS micro-focus sealed tube'
_diffrn_radiation_type MoK\a
_diffrn_radiation_wavelength 0.71073
_diffrn_reflns_av_R_equivalents 0.0199
_diffrn_reflns_av_unetI/netI 0.0180
_diffrn_reflns_Laue_measured_fraction_full 0.997
_diffrn_reflns_Laue_measured_fraction_max 0.997
_diffrn_reflns_limit_h_max 13
_diffrn_reflns_limit_h_min -12
_diffrn_reflns_limit_k_max 17
_diffrn_reflns_limit_k_min -16
_diffrn_reflns_limit_l_max 22
_diffrn_reflns_limit_l_min -22
_diffrn_reflns_number 46893
_diffrn_reflns_point_group_measured_fraction_full 0.997
_diffrn_reflns_point_group_measured_fraction_max 0.997
_diffrn_reflns_theta_full 25.242
_diffrn_reflns_theta_max 27.515
_diffrn_reflns_theta_min 2.338
_exptl_absorpt_coefficient_mu 1.565
_exptl_absorpt_correction_T_max 0.80
_exptl_absorpt_correction_T_min 0.69
_exptl_absorpt_correction_type multi-scan
_exptl_absorpt_process_details 'SADABS-2016/2 - Bruker AXS'
_exptl_crystal_colour orange
_exptl_crystal_density_diffrn 1.596
_exptl_crystal_description prism
_exptl_crystal_F_000 1158
_exptl_crystal_size_max 0.49
_exptl_crystal_size_mid 0.24
_exptl_crystal_size_min 0.15
_refine_diff_density_max 0.618
_refine_diff_density_min -0.794
_refine_diff_density_rms 0.075
_refine_ls_extinction_method none
_refine_ls_goodness_of_fit_ref 1.078
_refine_ls_hydrogen_treatment constr
_refine_ls_matrix_type full
_refine_ls_number_parameters 535
_refine_ls_number_reflns 10857
_refine_ls_number_restraints 0
_refine_ls_restrained_S_all 1.078
_refine_ls_R_factor_all 0.0225
_refine_ls_R_factor_gt 0.0208
_refine_ls_shift/su_max 0.003
_refine_ls_shift/su_mean 0.000
_refine_ls_structure_factor_coef Fsqd
_refine_ls_weighting_details 'w=1/[\s^2^(Fo^2^)+(0.0224P)^2^+1.7290P] where P=(Fo^2^+2Fc^2^)/3'
_refine_ls_weighting_scheme calc
_refine_ls_wR_factor_gt 0.0500
_refine_ls_wR_factor_ref 0.0510
_reflns_Friedel_coverage 0.000
_reflns_number_gt 10235
_reflns_number_total 10857
_reflns_threshold_expression 'I > 2\s(I)'
_cod_data_source_file d3dt02717a3.cif
_cod_data_source_block mf19
_cod_original_formula_sum 'C23 H30.70 Cl Fe N2 O0.35 P Pd'
_cod_database_code 7714158
_shelx_shelxl_version_number 2014/7
_shelx_space_group_comment
;
The symmetry employed for this shelxl refinement is uniquely defined
by the following loop, which should always be used as a source of
symmetry information in preference to the above space-group names.
They are only intended as comments.
;
_shelx_estimated_absorpt_t_min 0.514
_shelx_estimated_absorpt_t_max 0.799

loop_
_space_group_symop_operation_xyz
'x, y, z'
'-x, -y, -z'

loop_
_atom_site_label
_atom_site_type_symbol
_atom_site_fract_x
_atom_site_fract_y
_atom_site_fract_z
_atom_site_U_iso_or_equiv
_atom_site_adp_type
_atom_site_occupancy
_atom_site_site_symmetry_order
_atom_site_calc_flag
_atom_site_refinement_flags_posn
_atom_site_refinement_flags_adp
_atom_site_refinement_flags_occupancy
_atom_site_disorder_assembly
_atom_site_disorder_group
Pd1 Pd 0.49102(2) 0.19535(2) 0.27872(2) 0.01171(3) Uani 1 1 d . . . . .
Fe1 Fe 0.28187(2) 0.28417(2) 0.51992(2) 0.01414(5) Uani 1 1 d . . . . .
Cl1 Cl 0.51502(4) 0.02871(3) 0.21237(2) 0.02234(8) Uani 1 1 d . . . . .
P1 P 0.68717(4) 0.20130(3) 0.34976(2) 0.01528(8) Uani 1 1 d . . . . .
N1 N 0.45045(12) 0.37031(9) 0.40337(8) 0.0152(2) Uani 1 1 d . . . . .
N2 N 0.30069(13) 0.19192(10) 0.20730(8) 0.0168(3) Uani 1 1 d . . . . .
C1 C 0.47152(14) 0.33223(11) 0.33283(9) 0.0141(3) Uani 1 1 d . . . . .
C2 C 0.46691(16) 0.39512(11) 0.27099(9) 0.0171(3) Uani 1 1 d . . . . .
C3 C 0.35845(17) 0.37270(12) 0.21218(10) 0.0204(3) Uani 1 1 d . . . . .
C4 C 0.3507(2) 0.42732(15) 0.15174(11) 0.0309(4) Uani 1 1 d . . . . .
H4 H 0.276812 0.413222 0.112115 0.037 Uiso 1 1 calc R U . . .
C5 C 0.4511(2) 0.50222(15) 0.14953(12) 0.0373(5) Uani 1 1 d . . . . .
H5 H 0.446632 0.538360 0.107651 0.045 Uiso 1 1 calc R U . . .
C6 C 0.5572(2) 0.52447(14) 0.20780(12) 0.0334(4) Uani 1 1 d . . . . .
H6 H 0.624971 0.576429 0.206107 0.040 Uiso 1 1 calc R U . . .
C7 C 0.56609(18) 0.47159(12) 0.26910(11) 0.0242(3) Uani 1 1 d . . . . .
H7 H 0.639221 0.487539 0.309320 0.029 Uiso 1 1 calc R U . . .
C8 C 0.25295(16) 0.29103(13) 0.21852(10) 0.0211(3) Uani 1 1 d . . . . .
H8A H 0.221735 0.306215 0.271714 0.025 Uiso 1 1 calc R U . . .
H8B H 0.177918 0.288522 0.177519 0.025 Uiso 1 1 calc R U . . .
C9 C 0.20574(16) 0.12006(14) 0.23413(11) 0.0253(4) Uani 1 1 d . . . . .
H9A H 0.119549 0.115671 0.203625 0.038 Uiso 1 1 calc R U . . .
H9B H 0.199482 0.142757 0.291181 0.038 Uiso 1 1 calc R U . . .
H9C H 0.235391 0.054222 0.225328 0.038 Uiso 1 1 calc R U . . .
C10 C 0.30834(17) 0.15700(14) 0.12088(10) 0.0237(3) Uani 1 1 d . . . . .
H10A H 0.340031 0.091900 0.112213 0.036 Uiso 1 1 calc R U . . .
H10B H 0.368860 0.205153 0.102162 0.036 Uiso 1 1 calc R U . . .
H10C H 0.221172 0.150871 0.091123 0.036 Uiso 1 1 calc R U . . .
C11 C 0.44525(14) 0.31525(11) 0.46473(9) 0.0147(3) Uani 1 1 d . . . . .
C12 C 0.46531(15) 0.36478(12) 0.54707(9) 0.0181(3) Uani 1 1 d . . . . .
H12 H 0.485309 0.434702 0.566749 0.022 Uiso 1 1 calc R U . . .
C13 C 0.44998(15) 0.29069(14) 0.59421(10) 0.0213(3) Uani 1 1 d . . . . .
H13 H 0.458648 0.302703 0.650958 0.026 Uiso 1 1 calc R U . . .
C14 C 0.41945(16) 0.19548(13) 0.54194(10) 0.0212(3) Uani 1 1 d . . . . .
H14 H 0.404468 0.133145 0.557763 0.025 Uiso 1 1 calc R U . . .
C15 C 0.41525(15) 0.21005(12) 0.46142(9) 0.0171(3) Uani 1 1 d . . . . .
H15 H 0.396112 0.159367 0.414344 0.021 Uiso 1 1 calc R U . . .
C16 C 0.12487(18) 0.31089(19) 0.45150(13) 0.0383(5) Uani 1 1 d . . . . .
H16 H 0.126420 0.327200 0.400225 0.046 Uiso 1 1 calc R U . . .
C17 C 0.14470(19) 0.37925(15) 0.52564(16) 0.0420(6) Uani 1 1 d . . . . .
H17 H 0.161678 0.449818 0.532989 0.050 Uiso 1 1 calc R U . . .
C18 C 0.13496(18) 0.32477(18) 0.58641(12) 0.0379(5) Uani 1 1 d . . . . .
H18 H 0.144032 0.351945 0.642151 0.045 Uiso 1 1 calc R U . . .
C19 C 0.10946(17) 0.22299(16) 0.55052(13) 0.0338(4) Uani 1 1 d . . . . .
H19 H 0.098855 0.169395 0.577920 0.041 Uiso 1 1 calc R U . . .
C20 C 0.10231(17) 0.21388(16) 0.46743(12) 0.0328(4) Uani 1 1 d . . . . .
H20 H 0.085316 0.153274 0.428711 0.039 Uiso 1 1 calc R U . . .
C21 C 0.75765(17) 0.31180(14) 0.42400(11) 0.0252(4) Uani 1 1 d . . . . .
H21A H 0.844590 0.302307 0.446890 0.038 Uiso 1 1 calc R U . . .
H21B H 0.700852 0.322844 0.466509 0.038 Uiso 1 1 calc R U . . .
H21C H 0.765526 0.369814 0.398622 0.038 Uiso 1 1 calc R U . . .
C22 C 0.69638(18) 0.09988(14) 0.40290(11) 0.0262(4) Uani 1 1 d . . . . .
H22A H 0.665569 0.036178 0.365897 0.039 Uiso 1 1 calc R U . . .
H22B H 0.641212 0.108333 0.446424 0.039 Uiso 1 1 calc R U . . .
H22C H 0.787338 0.100369 0.425058 0.039 Uiso 1 1 calc R U . . .
C23 C 0.81347(16) 0.18545(13) 0.28363(10) 0.0231(3) Uani 1 1 d . . . . .
H23A H 0.894153 0.175002 0.313825 0.035 Uiso 1 1 calc R U . . .
H23B H 0.830189 0.245313 0.261179 0.035 Uiso 1 1 calc R U . . .
H23C H 0.784250 0.127471 0.240181 0.035 Uiso 1 1 calc R U . . .
Pd2 Pd 0.02258(2) 0.80690(2) 0.23463(2) 0.01216(3) Uani 1 1 d . . . . .
Fe2 Fe 0.23050(2) 0.78517(2) -0.00842(2) 0.01480(5) Uani 1 1 d . . . . .
Cl2 Cl 0.01338(4) 0.96233(3) 0.32565(3) 0.02626(9) Uani 1 1 d . . . . .
P2 P -0.17345(4) 0.82120(3) 0.17226(2) 0.01592(8) Uani 1 1 d . . . . .
N3 N 0.05084(12) 0.66549(9) 0.08414(7) 0.0136(2) Uani 1 1 d . . . . .
N4 N 0.20684(13) 0.78136(10) 0.29800(8) 0.0178(3) Uani 1 1 d . . . . .
C31 C 0.03103(14) 0.68242(11) 0.15757(9) 0.0127(3) Uani 1 1 d . . . . .
C32 C 0.02306(15) 0.59840(11) 0.20092(9) 0.0148(3) Uani 1 1 d . . . . .
C33 C 0.12630(15) 0.59956(12) 0.26024(10) 0.0183(3) Uani 1 1 d . . . . .
C34 C 0.11981(18) 0.52657(14) 0.30633(11) 0.0258(4) Uani 1 1 d . . . . .
H34 H 0.189881 0.526398 0.346275 0.031 Uiso 1 1 calc R U . . .
C35 C 0.01087(19) 0.45400(14) 0.29393(12) 0.0286(4) Uani 1 1 d . . . . .
H35 H 0.005679 0.405314 0.326339 0.034 Uiso 1 1 calc R U . . .
C36 C -0.08980(18) 0.45242(13) 0.23468(11) 0.0253(4) Uani 1 1 d . . . . .
H36 H -0.163398 0.402041 0.225961 0.030 Uiso 1 1 calc R U . . .
C37 C -0.08397(16) 0.52426(12) 0.18770(10) 0.0196(3) Uani 1 1 d . . . . .
H37 H -0.153055 0.522605 0.146653 0.024 Uiso 1 1 calc R U . . .
C38 C 0.24182(15) 0.67942(13) 0.26939(10) 0.0210(3) Uani 1 1 d . . . . .
H38A H 0.312019 0.666430 0.307879 0.025 Uiso 1 1 calc R U . . .
H38B H 0.276291 0.676603 0.217240 0.025 Uiso 1 1 calc R U . . .
C39 C 0.31269(17) 0.85652(14) 0.28561(11) 0.0265(4) Uani 1 1 d . . . . .
H39A H 0.292983 0.923550 0.307393 0.040 Uiso 1 1 calc R U . . .
H39B H 0.319243 0.849617 0.228270 0.040 Uiso 1 1 calc R U . . .
H39C H 0.395993 0.846210 0.312956 0.040 Uiso 1 1 calc R U . . .
C40 C 0.19658(18) 0.79417(15) 0.38480(10) 0.0267(4) Uani 1 1 d . . . . .
H40A H 0.280981 0.787521 0.412982 0.040 Uiso 1 1 calc R U . . .
H40B H 0.129040 0.743009 0.393926 0.040 Uiso 1 1 calc R U . . .
H40C H 0.172923 0.860458 0.404908 0.040 Uiso 1 1 calc R U . . .
C41 C 0.06495(14) 0.74222(11) 0.04060(9) 0.0145(3) Uani 1 1 d . . . . .
C42 C 0.04112(15) 0.72190(13) -0.04508(9) 0.0196(3) Uani 1 1 d . . . . .
H42 H 0.013450 0.658323 -0.078810 0.024 Uiso 1 1 calc R U . . .
C43 C 0.06631(16) 0.81401(15) -0.07054(10) 0.0251(4) Uani 1 1 d . . . . .
H43 H 0.057410 0.822594 -0.124320 0.030 Uiso 1 1 calc R U . . .
C44 C 0.10704(17) 0.89089(13) -0.00178(11) 0.0242(4) Uani 1 1 d . . . . .
H44 H 0.130021 0.959634 -0.001756 0.029 Uiso 1 1 calc R U . . .
C45 C 0.10755(15) 0.84718(12) 0.06733(10) 0.0175(3) Uani 1 1 d . . . . .
H45 H 0.131701 0.881399 0.121205 0.021 Uiso 1 1 calc R U . . .
C46 C 0.3906(4) 0.7425(3) 0.0503(3) 0.0243(3) Uani 0.533(5) 1 d . . P A 1
H46 H 0.393588 0.724192 0.101043 0.029 Uiso 0.533(5) 1 calc R U P A 1
C47 C 0.3564(3) 0.6771(3) -0.0243(3) 0.0243(3) Uani 0.533(5) 1 d . . P A 1
H47 H 0.332273 0.606950 -0.032657 0.029 Uiso 0.533(5) 1 calc R U P A 1
C48 C 0.3641(3) 0.7334(4) -0.0846(2) 0.0243(3) Uani 0.533(5) 1 d . . P A 1
H48 H 0.347011 0.707202 -0.140450 0.029 Uiso 0.533(5) 1 calc R U P A 1
C49 C 0.4013(3) 0.8353(3) -0.0485(3) 0.0243(3) Uani 0.533(5) 1 d . . P A 1
H49 H 0.411966 0.889358 -0.075336 0.029 Uiso 0.533(5) 1 calc R U P A 1
C50 C 0.4201(4) 0.8416(3) 0.0366(3) 0.0243(3) Uani 0.533(5) 1 d . . P A 1
H50 H 0.447094 0.900538 0.076245 0.029 Uiso 0.533(5) 1 calc R U P A 1
C46D C 0.3747(4) 0.7137(4) 0.0312(3) 0.0243(3) Uani 0.467(5) 1 d . . P A 2
H46D H 0.366909 0.669213 0.067033 0.029 Uiso 0.467(5) 1 calc R U P A 2
C47D C 0.3501(4) 0.6868(4) -0.0527(3) 0.0243(3) Uani 0.467(5) 1 d . . P A 2
H47D H 0.324085 0.620969 -0.082945 0.029 Uiso 0.467(5) 1 calc R U P A 2
C48D C 0.3707(4) 0.7736(5) -0.0842(3) 0.0243(3) Uani 0.467(5) 1 d . . P A 2
H48D H 0.360118 0.776551 -0.139258 0.029 Uiso 0.467(5) 1 calc R U P A 2
C49D C 0.4101(4) 0.8563(4) -0.0193(3) 0.0243(3) Uani 0.467(5) 1 d . . P A 2
H49D H 0.430806 0.923993 -0.023247 0.029 Uiso 0.467(5) 1 calc R U P A 2
C50D C 0.4130(4) 0.8185(4) 0.0536(3) 0.0243(3) Uani 0.467(5) 1 d . . P A 2
H50D H 0.436027 0.856482 0.106455 0.029 Uiso 0.467(5) 1 calc R U P A 2
C51 C -0.25161(17) 0.72712(14) 0.08696(11) 0.0268(4) Uani 1 1 d . . . . .
H51A H -0.338724 0.742898 0.070441 0.040 Uiso 1 1 calc R U . . .
H51B H -0.260072 0.661597 0.101699 0.040 Uiso 1 1 calc R U . . .
H51C H -0.198257 0.726026 0.042653 0.040 Uiso 1 1 calc R U . . .
C52 C -0.17512(19) 0.93525(14) 0.13518(12) 0.0306(4) Uani 1 1 d . . . . .
H52A H -0.265899 0.944896 0.120457 0.046 Uiso 1 1 calc R U . . .
H52B H -0.127766 0.931039 0.088089 0.046 Uiso 1 1 calc R U . . .
H52C H -0.132613 0.991705 0.176875 0.046 Uiso 1 1 calc R U . . .
C53 C -0.29428(17) 0.82508(14) 0.24237(11) 0.0260(4) Uani 1 1 d . . . . .
H53A H -0.264273 0.879289 0.288706 0.039 Uiso 1 1 calc R U . . .
H53B H -0.305946 0.761427 0.260044 0.039 Uiso 1 1 calc R U . . .
H53C H -0.377900 0.836604 0.216230 0.039 Uiso 1 1 calc R U . . .
O1W O 0.16169(19) 0.48872(14) 0.01223(11) 0.0309(6) Uani 0.707(5) 1 d . . P . .
H2W H 0.081281 0.443932 -0.015586 0.037 Uiso 0.707(5) 1 d R U P . .
H1W H 0.126892 0.550098 0.038372 0.037 Uiso 0.707(5) 1 d R U P . .

loop_
_atom_site_aniso_label
_atom_site_aniso_U_11
_atom_site_aniso_U_22
_atom_site_aniso_U_33
_atom_site_aniso_U_23
_atom_site_aniso_U_13
_atom_site_aniso_U_12
Pd1 0.01198(6) 0.01130(6) 0.01145(6) 0.00076(4) 0.00220(4) 0.00187(4)
Fe1 0.01116(10) 0.01759(11) 0.01403(10) 0.00320(8) 0.00315(8) 0.00216(8)
Cl1 0.02401(19) 0.01435(17) 0.0263(2) -0.00262(14) 0.00299(15) 0.00415(14)
P1 0.01333(18) 0.01816(19) 0.01439(18) 0.00238(14) 0.00179(14) 0.00381(14)
N1 0.0156(6) 0.0139(6) 0.0156(6) 0.0015(5) 0.0043(5) 0.0005(5)
N2 0.0134(6) 0.0204(7) 0.0159(6) 0.0033(5) 0.0007(5) 0.0012(5)
C1 0.0123(7) 0.0131(7) 0.0166(7) 0.0022(5) 0.0020(5) 0.0014(5)
C2 0.0230(8) 0.0139(7) 0.0163(7) 0.0026(6) 0.0081(6) 0.0058(6)
C3 0.0257(8) 0.0186(8) 0.0196(8) 0.0052(6) 0.0061(6) 0.0086(6)
C4 0.0445(11) 0.0304(10) 0.0229(9) 0.0102(7) 0.0042(8) 0.0175(8)
C5 0.0664(15) 0.0266(10) 0.0293(10) 0.0179(8) 0.0202(10) 0.0178(9)
C6 0.0496(12) 0.0194(8) 0.0363(10) 0.0100(8) 0.0231(9) 0.0037(8)
C7 0.0317(9) 0.0163(8) 0.0248(8) 0.0015(6) 0.0121(7) 0.0012(7)
C8 0.0165(7) 0.0252(8) 0.0223(8) 0.0044(6) 0.0012(6) 0.0078(6)
C9 0.0153(7) 0.0293(9) 0.0311(9) 0.0098(7) 0.0017(7) -0.0027(6)
C10 0.0210(8) 0.0308(9) 0.0168(8) 0.0006(7) -0.0012(6) 0.0033(7)
C11 0.0120(7) 0.0175(7) 0.0151(7) 0.0026(6) 0.0039(5) 0.0030(5)
C12 0.0121(7) 0.0241(8) 0.0164(7) 0.0009(6) 0.0027(6) -0.0003(6)
C13 0.0136(7) 0.0355(9) 0.0156(7) 0.0073(7) 0.0011(6) 0.0043(6)
C14 0.0173(7) 0.0262(8) 0.0249(8) 0.0126(7) 0.0059(6) 0.0075(6)
C15 0.0155(7) 0.0177(7) 0.0195(7) 0.0032(6) 0.0068(6) 0.0050(6)
C16 0.0187(9) 0.0707(15) 0.0360(11) 0.0283(11) 0.0049(8) 0.0195(9)
C17 0.0184(9) 0.0255(10) 0.0832(17) 0.0077(10) 0.0115(10) 0.0092(7)
C18 0.0167(8) 0.0611(14) 0.0298(10) -0.0100(9) 0.0089(7) 0.0078(8)
C19 0.0149(8) 0.0444(11) 0.0485(12) 0.0231(10) 0.0115(8) 0.0018(7)
C20 0.0138(8) 0.0376(10) 0.0387(11) -0.0096(8) -0.0018(7) 0.0017(7)
C21 0.0176(8) 0.0294(9) 0.0237(8) -0.0043(7) -0.0011(6) 0.0016(6)
C22 0.0295(9) 0.0304(9) 0.0228(8) 0.0120(7) 0.0034(7) 0.0103(7)
C23 0.0180(8) 0.0276(9) 0.0245(8) 0.0038(7) 0.0075(6) 0.0053(6)
Pd2 0.01406(6) 0.01195(6) 0.01092(6) 0.00233(4) 0.00345(4) 0.00206(4)
Fe2 0.01201(10) 0.02063(11) 0.01226(10) 0.00413(8) 0.00306(8) 0.00166(8)
Cl2 0.0356(2) 0.01673(18) 0.0242(2) -0.00306(15) 0.00986(17) 0.00103(16)
P2 0.01594(18) 0.01758(19) 0.01794(19) 0.00781(15) 0.00594(15) 0.00746(14)
N3 0.0139(6) 0.0142(6) 0.0131(6) 0.0028(5) 0.0025(5) 0.0027(5)
N4 0.0135(6) 0.0242(7) 0.0157(6) 0.0063(5) 0.0005(5) -0.0009(5)
C31 0.0106(6) 0.0129(7) 0.0149(7) 0.0030(5) 0.0013(5) 0.0022(5)
C32 0.0184(7) 0.0130(7) 0.0145(7) 0.0032(5) 0.0052(6) 0.0053(5)
C33 0.0163(7) 0.0198(8) 0.0211(8) 0.0073(6) 0.0030(6) 0.0064(6)
C34 0.0263(9) 0.0279(9) 0.0279(9) 0.0145(7) 0.0010(7) 0.0106(7)
C35 0.0360(10) 0.0234(9) 0.0329(10) 0.0178(8) 0.0073(8) 0.0083(7)
C36 0.0280(9) 0.0182(8) 0.0314(9) 0.0097(7) 0.0060(7) 0.0007(6)
C37 0.0226(8) 0.0169(7) 0.0195(8) 0.0049(6) 0.0014(6) 0.0017(6)
C38 0.0142(7) 0.0276(9) 0.0229(8) 0.0088(7) 0.0016(6) 0.0047(6)
C39 0.0182(8) 0.0305(9) 0.0299(9) 0.0102(7) 0.0018(7) -0.0059(7)
C40 0.0236(8) 0.0395(10) 0.0164(8) 0.0074(7) 0.0000(6) 0.0010(7)
C41 0.0115(6) 0.0193(7) 0.0142(7) 0.0048(6) 0.0038(5) 0.0037(5)
C42 0.0126(7) 0.0315(9) 0.0147(7) 0.0060(6) 0.0012(6) 0.0009(6)
C43 0.0169(8) 0.0436(11) 0.0211(8) 0.0200(8) 0.0035(6) 0.0074(7)
C44 0.0230(8) 0.0272(9) 0.0309(9) 0.0191(7) 0.0112(7) 0.0098(7)
C45 0.0194(7) 0.0170(7) 0.0192(7) 0.0063(6) 0.0081(6) 0.0055(6)
C46 0.0160(4) 0.0301(9) 0.0257(9) 0.0018(6) 0.0047(5) 0.0035(5)
C47 0.0160(4) 0.0301(9) 0.0257(9) 0.0018(6) 0.0047(5) 0.0035(5)
C48 0.0160(4) 0.0301(9) 0.0257(9) 0.0018(6) 0.0047(5) 0.0035(5)
C49 0.0160(4) 0.0301(9) 0.0257(9) 0.0018(6) 0.0047(5) 0.0035(5)
C50 0.0160(4) 0.0301(9) 0.0257(9) 0.0018(6) 0.0047(5) 0.0035(5)
C46D 0.0160(4) 0.0301(9) 0.0257(9) 0.0018(6) 0.0047(5) 0.0035(5)
C47D 0.0160(4) 0.0301(9) 0.0257(9) 0.0018(6) 0.0047(5) 0.0035(5)
C48D 0.0160(4) 0.0301(9) 0.0257(9) 0.0018(6) 0.0047(5) 0.0035(5)
C49D 0.0160(4) 0.0301(9) 0.0257(9) 0.0018(6) 0.0047(5) 0.0035(5)
C50D 0.0160(4) 0.0301(9) 0.0257(9) 0.0018(6) 0.0047(5) 0.0035(5)
C51 0.0174(8) 0.0364(10) 0.0254(9) 0.0033(7) -0.0026(7) 0.0077(7)
C52 0.0323(10) 0.0308(10) 0.0405(11) 0.0237(8) 0.0160(8) 0.0167(8)
C53 0.0231(8) 0.0304(9) 0.0306(9) 0.0124(7) 0.0138(7) 0.0100(7)
O1W 0.0380(12) 0.0229(10) 0.0292(11) -0.0012(7) -0.0024(8) 0.0089(8)

loop_
_atom_type_symbol
_atom_type_description
_atom_type_scat_dispersion_real
_atom_type_scat_dispersion_imag
_atom_type_scat_source
C C 0.0033 0.0016 'International Tables Vol C Tables 4.2.6.8 and 6.1.1.4'
H H 0.0000 0.0000 'International Tables Vol C Tables 4.2.6.8 and 6.1.1.4'
Cl Cl 0.1484 0.1585 'International Tables Vol C Tables 4.2.6.8 and 6.1.1.4'
Fe Fe 0.3463 0.8444 'International Tables Vol C Tables 4.2.6.8 and 6.1.1.4'
N N 0.0061 0.0033 'International Tables Vol C Tables 4.2.6.8 and 6.1.1.4'
O O 0.0106 0.0060 'International Tables Vol C Tables 4.2.6.8 and 6.1.1.4'
P P 0.1023 0.0942 'International Tables Vol C Tables 4.2.6.8 and 6.1.1.4'
Pd Pd -0.9988 1.0072 'International Tables Vol C Tables 4.2.6.8 and 6.1.1.4'

loop_
_geom_angle_atom_site_label_1
_geom_angle_atom_site_label_2
_geom_angle_atom_site_label_3
_geom_angle
_geom_angle_site_symmetry_1
_geom_angle_site_symmetry_3
_geom_angle_publ_flag
C1 Pd1 N2 87.46(6) . . ?
C1 Pd1 P1 92.16(4) . . ?
N2 Pd1 P1 178.63(4) . . ?
C1 Pd1 Cl1 179.80(5) . . ?
N2 Pd1 Cl1 92.50(4) . . ?
P1 Pd1 Cl1 87.880(15) . . ?
C16 Fe1 C14 150.39(9) . . ?
C16 Fe1 C20 40.75(9) . . ?
C14 Fe1 C20 116.65(8) . . ?
C16 Fe1 C17 40.75(10) . . ?
C14 Fe1 C17 166.83(9) . . ?
C20 Fe1 C17 68.17(8) . . ?
C16 Fe1 C15 116.62(8) . . ?
C14 Fe1 C15 41.16(6) . . ?
C20 Fe1 C15 106.18(7) . . ?
C17 Fe1 C15 151.55(9) . . ?
C16 Fe1 C13 167.33(9) . . ?
C14 Fe1 C13 40.93(7) . . ?
C20 Fe1 C13 151.06(8) . . ?
C17 Fe1 C13 129.44(9) . . ?
C15 Fe1 C13 69.09(7) . . ?
C16 Fe1 C19 68.03(8) . . ?
C14 Fe1 C19 107.47(7) . . ?
C20 Fe1 C19 40.21(9) . . ?
C17 Fe1 C19 67.65(8) . . ?
C15 Fe1 C19 126.95(8) . . ?
C13 Fe1 C19 118.67(8) . . ?
C16 Fe1 C18 67.98(9) . . ?
C14 Fe1 C18 128.47(8) . . ?
C20 Fe1 C18 67.69(8) . . ?
C17 Fe1 C18 40.10(10) . . ?
C15 Fe1 C18 165.54(9) . . ?
C13 Fe1 C18 109.50(7) . . ?
C19 Fe1 C18 40.12(9) . . ?
C16 Fe1 C12 128.72(8) . . ?
C14 Fe1 C12 68.88(7) . . ?
C20 Fe1 C12 166.33(8) . . ?
C17 Fe1 C12 109.44(8) . . ?
C15 Fe1 C12 69.14(6) . . ?
C13 Fe1 C12 40.71(7) . . ?
C19 Fe1 C12 152.65(8) . . ?
C18 Fe1 C12 119.81(7) . . ?
C16 Fe1 C11 107.67(7) . . ?
C14 Fe1 C11 68.88(6) . . ?
C20 Fe1 C11 127.51(7) . . ?
C17 Fe1 C11 118.99(8) . . ?
C15 Fe1 C11 41.08(6) . . ?
C13 Fe1 C11 68.56(6) . . ?
C19 Fe1 C11 165.29(8) . . ?
C18 Fe1 C11 152.93(8) . . ?
C12 Fe1 C11 40.79(6) . . ?
C22 P1 C23 103.35(8) . . ?
C22 P1 C21 103.98(9) . . ?
C23 P1 C21 102.80(8) . . ?
C22 P1 Pd1 113.64(6) . . ?
C23 P1 Pd1 110.42(6) . . ?
C21 P1 Pd1 120.80(6) . . ?
C1 N1 C11 122.65(13) . . ?
C9 N2 C10 108.83(13) . . ?
C9 N2 C8 109.19(13) . . ?
C10 N2 C8 108.15(13) . . ?
C9 N2 Pd1 106.57(10) . . ?
C10 N2 Pd1 111.18(10) . . ?
C8 N2 Pd1 112.84(10) . . ?
N1 C1 C2 118.42(13) . . ?
N1 C1 Pd1 133.37(12) . . ?
C2 C1 Pd1 107.77(10) . . ?
C7 C2 C3 120.11(15) . . ?
C7 C2 C1 122.76(15) . . ?
C3 C2 C1 117.12(14) . . ?
C4 C3 C2 119.56(17) . . ?
C4 C3 C8 122.76(16) . . ?
C2 C3 C8 117.66(14) . . ?
C5 C4 C3 119.94(19) . . ?
C5 C4 H4 120.0 . . ?
C3 C4 H4 120.0 . . ?
C6 C5 C4 120.30(17) . . ?
C6 C5 H5 119.8 . . ?
C4 C5 H5 119.8 . . ?
C5 C6 C7 120.65(18) . . ?
C5 C6 H6 119.7 . . ?
C7 C6 H6 119.7 . . ?
C6 C7 C2 119.43(18) . . ?
C6 C7 H7 120.3 . . ?
C2 C7 H7 120.3 . . ?
N2 C8 C3 111.82(13) . . ?
N2 C8 H8A 109.3 . . ?
C3 C8 H8A 109.3 . . ?
N2 C8 H8B 109.3 . . ?
C3 C8 H8B 109.3 . . ?
H8A C8 H8B 107.9 . . ?
N2 C9 H9A 109.5 . . ?
N2 C9 H9B 109.5 . . ?
H9A C9 H9B 109.5 . . ?
N2 C9 H9C 109.5 . . ?
H9A C9 H9C 109.5 . . ?
H9B C9 H9C 109.5 . . ?
N2 C10 H10A 109.5 . . ?
N2 C10 H10B 109.5 . . ?
H10A C10 H10B 109.5 . . ?
N2 C10 H10C 109.5 . . ?
H10A C10 H10C 109.5 . . ?
H10B C10 H10C 109.5 . . ?
N1 C11 C12 120.80(14) . . ?
N1 C11 C15 131.16(14) . . ?
C12 C11 C15 107.96(14) . . ?
N1 C11 Fe1 124.87(10) . . ?
C12 C11 Fe1 69.38(8) . . ?
C15 C11 Fe1 68.71(8) . . ?
C13 C12 C11 107.87(14) . . ?
C13 C12 Fe1 69.21(9) . . ?
C11 C12 Fe1 69.84(9) . . ?
C13 C12 H12 126.1 . . ?
C11 C12 H12 126.1 . . ?
Fe1 C12 H12 126.5 . . ?
C12 C13 C14 108.47(14) . . ?
C12 C13 Fe1 70.08(9) . . ?
C14 C13 Fe1 69.31(9) . . ?
C12 C13 H13 125.8 . . ?
C14 C13 H13 125.8 . . ?
Fe1 C13 H13 126.4 . . ?
C13 C14 C15 108.12(14) . . ?
C13 C14 Fe1 69.76(9) . . ?
C15 C14 Fe1 69.55(9) . . ?
C13 C14 H14 125.9 . . ?
C15 C14 H14 125.9 . . ?
Fe1 C14 H14 126.3 . . ?
C14 C15 C11 107.57(14) . . ?
C14 C15 Fe1 69.28(9) . . ?
C11 C15 Fe1 70.21(8) . . ?
C14 C15 H15 126.2 . . ?
C11 C15 H15 126.2 . . ?
Fe1 C15 H15 125.9 . . ?
C20 C16 C17 107.63(18) . . ?
C20 C16 Fe1 70.06(11) . . ?
C17 C16 Fe1 70.09(11) . . ?
C20 C16 H16 126.2 . . ?
C17 C16 H16 126.2 . . ?
Fe1 C16 H16 125.3 . . ?
C18 C17 C16 108.06(19) . . ?
C18 C17 Fe1 70.53(11) . . ?
C16 C17 Fe1 69.16(11) . . ?
C18 C17 H17 126.0 . . ?
C16 C17 H17 126.0 . . ?
Fe1 C17 H17 125.9 . . ?
C17 C18 C19 108.07(18) . . ?
C17 C18 Fe1 69.37(11) . . ?
C19 C18 Fe1 69.63(10) . . ?
C17 C18 H18 126.0 . . ?
C19 C18 H18 126.0 . . ?
Fe1 C18 H18 126.6 . . ?
C20 C19 C18 108.41(19) . . ?
C20 C19 Fe1 69.60(10) . . ?
C18 C19 Fe1 70.25(11) . . ?
C20 C19 H19 125.8 . . ?
C18 C19 H19 125.8 . . ?
Fe1 C19 H19 125.9 . . ?
C19 C20 C16 107.83(18) . . ?
C19 C20 Fe1 70.20(11) . . ?
C16 C20 Fe1 69.19(11) . . ?
C19 C20 H20 126.1 . . ?
C16 C20 H20 126.1 . . ?
Fe1 C20 H20 126.1 . . ?
P1 C21 H21A 109.5 . . ?
P1 C21 H21B 109.5 . . ?
H21A C21 H21B 109.5 . . ?
P1 C21 H21C 109.5 . . ?
H21A C21 H21C 109.5 . . ?
H21B C21 H21C 109.5 . . ?
P1 C22 H22A 109.5 . . ?
P1 C22 H22B 109.5 . . ?
H22A C22 H22B 109.5 . . ?
P1 C22 H22C 109.5 . . ?
H22A C22 H22C 109.5 . . ?
H22B C22 H22C 109.5 . . ?
P1 C23 H23A 109.5 . . ?
P1 C23 H23B 109.5 . . ?
H23A C23 H23B 109.5 . . ?
P1 C23 H23C 109.5 . . ?
H23A C23 H23C 109.5 . . ?
H23B C23 H23C 109.5 . . ?
C31 Pd2 N4 87.27(6) . . ?
C31 Pd2 P2 90.59(4) . . ?
N4 Pd2 P2 175.26(4) . . ?
C31 Pd2 Cl2 178.15(4) . . ?
N4 Pd2 Cl2 93.45(4) . . ?
P2 Pd2 Cl2 88.819(16) . . ?
C46D Fe2 C47D 40.74(17) . . ?
C46D Fe2 C50D 41.07(17) . . ?
C47D Fe2 C50D 68.90(19) . . ?
C46D Fe2 C48D 68.66(18) . . ?
C47D Fe2 C48D 40.49(17) . . ?
C50D Fe2 C48D 69.20(18) . . ?
C46D Fe2 C43 161.90(16) . . ?
C47D Fe2 C43 124.93(16) . . ?
C50D Fe2 C43 155.72(16) . . ?
C48D Fe2 C43 107.31(13) . . ?
C46D Fe2 C44 156.16(16) . . ?
C47D Fe2 C44 161.04(18) . . ?
C50D Fe2 C44 119.85(15) . . ?
C48D Fe2 C44 123.72(16) . . ?
C43 Fe2 C44 40.79(8) . . ?
C46D Fe2 C42 124.97(15) . . ?
C47D Fe2 C42 108.35(13) . . ?
C50D Fe2 C42 161.44(16) . . ?
C48D Fe2 C42 121.42(14) . . ?
C43 Fe2 C42 40.87(7) . . ?
C44 Fe2 C42 68.87(7) . . ?
C46D Fe2 C49D 69.09(19) . . ?
C47D Fe2 C49D 68.59(17) . . ?
C50D Fe2 C49D 41.43(16) . . ?
C48D Fe2 C49D 40.87(16) . . ?
C43 Fe2 C49D 120.19(15) . . ?
C44 Fe2 C49D 105.99(14) . . ?
C42 Fe2 C49D 156.22(16) . . ?
C46D Fe2 C45 120.87(15) . . ?
C47D Fe2 C45 157.21(18) . . ?
C50D Fe2 C45 105.84(14) . . ?
C48D Fe2 C45 160.32(18) . . ?
C43 Fe2 C45 68.96(7) . . ?
C44 Fe2 C45 40.97(6) . . ?
C42 Fe2 C45 69.22(7) . . ?
C49D Fe2 C45 123.00(15) . . ?
C43 Fe2 C50 143.76(14) . . ?
C44 Fe2 C50 113.42(13) . . ?
C42 Fe2 C50 174.81(14) . . ?
C45 Fe2 C50 109.20(13) . . ?
C43 Fe2 C49 113.73(13) . . ?
C44 Fe2 C49 110.30(12) . . ?
C42 Fe2 C49 143.35(14) . . ?
C45 Fe2 C49 135.40(14) . . ?
C50 Fe2 C49 41.09(14) . . ?
C46D Fe2 C41 107.81(14) . . ?
C47D Fe2 C41 122.30(15) . . ?
C50D Fe2 C41 123.76(15) . . ?
C48D Fe2 C41 157.38(17) . . ?
C43 Fe2 C41 68.73(6) . . ?
C44 Fe2 C41 68.73(6) . . ?
C42 Fe2 C41 41.02(6) . . ?
C49D Fe2 C41 160.68(16) . . ?
C45 Fe2 C41 40.99(6) . . ?
C50 Fe2 C41 134.68(14) . . ?
C49 Fe2 C41 175.34(15) . . ?
C52 P2 C51 102.68(10) . . ?
C52 P2 C53 105.28(8) . . ?
C51 P2 C53 103.50(9) . . ?
C52 P2 Pd2 113.38(7) . . ?
C51 P2 Pd2 120.92(6) . . ?
C53 P2 Pd2 109.62(6) . . ?
C31 N3 C41 122.11(13) . . ?
C39 N4 C40 108.74(13) . . ?
C39 N4 C38 109.10(13) . . ?
C40 N4 C38 107.95(13) . . ?
C39 N4 Pd2 108.02(10) . . ?
C40 N4 Pd2 110.03(10) . . ?
C38 N4 Pd2 112.93(10) . . ?
N3 C31 C32 119.21(13) . . ?
N3 C31 Pd2 132.19(11) . . ?
C32 C31 Pd2 108.36(10) . . ?
C37 C32 C33 120.09(14) . . ?
C37 C32 C31 122.80(14) . . ?
C33 C32 C31 117.01(13) . . ?
C34 C33 C32 119.47(15) . . ?
C34 C33 C38 123.03(15) . . ?
C32 C33 C38 117.48(14) . . ?
C35 C34 C33 120.04(16) . . ?
C35 C34 H34 120.0 . . ?
C33 C34 H34 120.0 . . ?
C36 C35 C34 120.24(16) . . ?
C36 C35 H35 119.9 . . ?
C34 C35 H35 119.9 . . ?
C35 C36 C37 120.30(16) . . ?
C35 C36 H36 119.8 . . ?
C37 C36 H36 119.8 . . ?
C32 C37 C36 119.84(15) . . ?
C32 C37 H37 120.1 . . ?
C36 C37 H37 120.1 . . ?
N4 C38 C33 112.18(13) . . ?
N4 C38 H38A 109.2 . . ?
C33 C38 H38A 109.2 . . ?
N4 C38 H38B 109.2 . . ?
C33 C38 H38B 109.2 . . ?
H38A C38 H38B 107.9 . . ?
N4 C39 H39A 109.5 . . ?
N4 C39 H39B 109.5 . . ?
H39A C39 H39B 109.5 . . ?
N4 C39 H39C 109.5 . . ?
H39A C39 H39C 109.5 . . ?
H39B C39 H39C 109.5 . . ?
N4 C40 H40A 109.5 . . ?
N4 C40 H40B 109.5 . . ?
H40A C40 H40B 109.5 . . ?
N4 C40 H40C 109.5 . . ?
H40A C40 H40C 109.5 . . ?
H40B C40 H40C 109.5 . . ?
N3 C41 C42 121.65(14) . . ?
N3 C41 C45 130.48(14) . . ?
C42 C41 C45 107.82(13) . . ?
N3 C41 Fe2 125.34(10) . . ?
C42 C41 Fe2 68.93(8) . . ?
C45 C41 Fe2 69.07(8) . . ?
C43 C42 C41 107.84(15) . . ?
C43 C42 Fe2 69.48(9) . . ?
C41 C42 Fe2 70.05(9) . . ?
C43 C42 H42 126.1 . . ?
C41 C42 H42 126.1 . . ?
Fe2 C42 H42 126.0 . . ?
C44 C43 C42 108.36(14) . . ?
C44 C43 Fe2 69.64(10) . . ?
C42 C43 Fe2 69.65(9) . . ?
C44 C43 H43 125.8 . . ?
C42 C43 H43 125.8 . . ?
Fe2 C43 H43 126.5 . . ?
C43 C44 C45 108.37(15) . . ?
C43 C44 Fe2 69.57(10) . . ?
C45 C44 Fe2 69.69(9) . . ?
C43 C44 H44 125.8 . . ?
C45 C44 H44 125.8 . . ?
Fe2 C44 H44 126.5 . . ?
C44 C45 C41 107.60(14) . . ?
C44 C45 Fe2 69.34(9) . . ?
C41 C45 Fe2 69.94(8) . . ?
C44 C45 H45 126.2 . . ?
C41 C45 H45 126.2 . . ?
Fe2 C45 H45 126.1 . . ?
C47 C46 C50 108.1(4) . . ?
C47 C46 Fe2 71.2(2) . . ?
C50 C46 Fe2 69.1(2) . . ?
C47 C46 H46 125.9 . . ?
C50 C46 H46 125.9 . . ?
Fe2 C46 H46 125.4 . . ?
C46 C47 C48 108.3(4) . . ?
C46 C47 Fe2 69.2(2) . . ?
C48 C47 Fe2 70.2(2) . . ?
C46 C47 H47 125.8 . . ?
C48 C47 H47 125.8 . . ?
Fe2 C47 H47 126.4 . . ?
C47 C48 C49 109.0(4) . . ?
C47 C48 Fe2 70.3(2) . . ?
C49 C48 Fe2 68.8(2) . . ?
C47 C48 H48 125.5 . . ?
C49 C48 H48 125.5 . . ?
Fe2 C48 H48 127.0 . . ?
C48 C49 C50 107.2(4) . . ?
C48 C49 Fe2 71.2(2) . . ?
C50 C49 Fe2 69.3(2) . . ?
C48 C49 H49 126.4 . . ?
C50 C49 H49 126.4 . . ?
Fe2 C49 H49 124.7 . . ?
C46 C50 C49 107.3(4) . . ?
C46 C50 Fe2 70.0(2) . . ?
C49 C50 Fe2 69.7(2) . . ?
C46 C50 H50 126.3 . . ?
C49 C50 H50 126.3 . . ?
Fe2 C50 H50 125.6 . . ?
C47D C46D C50D 108.8(5) . . ?
C47D C46D Fe2 70.2(3) . . ?
C50D C46D Fe2 70.3(3) . . ?
C47D C46D H46D 125.6 . . ?
C50D C46D H46D 125.6 . . ?
Fe2 C46D H46D 125.5 . . ?
C46D C47D C48D 108.6(4) . . ?
C46D C47D Fe2 69.1(3) . . ?
C48D C47D Fe2 70.1(2) . . ?
C46D C47D H47D 125.7 . . ?
C48D C47D H47D 125.7 . . ?
Fe2 C47D H47D 126.7 . . ?
C47D C48D C49D 108.2(4) . . ?
C47D C48D Fe2 69.4(2) . . ?
C49D C48D Fe2 69.7(2) . . ?
C47D C48D H48D 125.9 . . ?
C49D C48D H48D 125.9 . . ?
Fe2 C48D H48D 126.5 . . ?
C48D C49D C50D 107.6(4) . . ?
C48D C49D Fe2 69.4(2) . . ?
C50D C49D Fe2 69.0(3) . . ?
C48D C49D H49D 126.2 . . ?
C50D C49D H49D 126.2 . . ?
Fe2 C49D H49D 126.9 . . ?
C46D C50D C49D 106.9(5) . . ?
C46D C50D Fe2 68.7(3) . . ?
C49D C50D Fe2 69.5(2) . . ?
C46D C50D H50D 126.6 . . ?
C49D C50D H50D 126.6 . . ?
Fe2 C50D H50D 126.8 . . ?
P2 C51 H51A 109.5 . . ?
P2 C51 H51B 109.5 . . ?
H51A C51 H51B 109.5 . . ?
P2 C51 H51C 109.5 . . ?
H51A C51 H51C 109.5 . . ?
H51B C51 H51C 109.5 . . ?
P2 C52 H52A 109.5 . . ?
P2 C52 H52B 109.5 . . ?
H52A C52 H52B 109.5 . . ?
P2 C52 H52C 109.5 . . ?
H52A C52 H52C 109.5 . . ?
H52B C52 H52C 109.5 . . ?
P2 C53 H53A 109.5 . . ?
P2 C53 H53B 109.5 . . ?
H53A C53 H53B 109.5 . . ?
P2 C53 H53C 109.5 . . ?
H53A C53 H53C 109.5 . . ?
H53B C53 H53C 109.5 . . ?
H2W O1W H1W 103.5 . . ?

loop_
_geom_bond_atom_site_label_1
_geom_bond_atom_site_label_2
_geom_bond_distance
_geom_bond_site_symmetry_2
_geom_bond_publ_flag
Pd1 C1 1.9789(15) . ?
Pd1 N2 2.2097(13) . ?
Pd1 P1 2.2512(4) . ?
Pd1 Cl1 2.4121(4) . ?
Fe1 C16 2.0235(18) . ?
Fe1 C14 2.0337(16) . ?
Fe1 C20 2.0349(18) . ?
Fe1 C17 2.0358(19) . ?
Fe1 C15 2.0373(15) . ?
Fe1 C13 2.0396(16) . ?
Fe1 C19 2.0427(18) . ?
Fe1 C18 2.0508(18) . ?
Fe1 C12 2.0512(15) . ?
Fe1 C11 2.0574(15) . ?
P1 C22 1.8153(17) . ?
P1 C23 1.8156(16) . ?
P1 C21 1.8175(17) . ?
N1 C1 1.274(2) . ?
N1 C11 1.4121(19) . ?
N2 C9 1.482(2) . ?
N2 C10 1.482(2) . ?
N2 C8 1.490(2) . ?
C1 C2 1.494(2) . ?
C2 C7 1.392(2) . ?
C2 C3 1.400(2) . ?
C3 C4 1.395(2) . ?
C3 C8 1.503(2) . ?
C4 C5 1.387(3) . ?
C4 H4 0.9500 . ?
C5 C6 1.377(3) . ?
C5 H5 0.9500 . ?
C6 C7 1.392(3) . ?
C6 H6 0.9500 . ?
C7 H7 0.9500 . ?
C8 H8A 0.9900 . ?
C8 H8B 0.9900 . ?
C9 H9A 0.9800 . ?
C9 H9B 0.9800 . ?
C9 H9C 0.9800 . ?
C10 H10A 0.9800 . ?
C10 H10B 0.9800 . ?
C10 H10C 0.9800 . ?
C11 C12 1.432(2) . ?
C11 C15 1.437(2) . ?
C12 C13 1.423(2) . ?
C12 H12 0.9500 . ?
C13 C14 1.424(2) . ?
C13 H13 0.9500 . ?
C14 C15 1.431(2) . ?
C14 H14 0.9500 . ?
C15 H15 0.9500 . ?
C16 C20 1.413(3) . ?
C16 C17 1.413(3) . ?
C16 H16 0.9500 . ?
C17 C18 1.401(3) . ?
C17 H17 0.9500 . ?
C18 C19 1.404(3) . ?
C18 H18 0.9500 . ?
C19 C20 1.402(3) . ?
C19 H19 0.9500 . ?
C20 H20 0.9500 . ?
C21 H21A 0.9800 . ?
C21 H21B 0.9800 . ?
C21 H21C 0.9800 . ?
C22 H22A 0.9800 . ?
C22 H22B 0.9800 . ?
C22 H22C 0.9800 . ?
C23 H23A 0.9800 . ?
C23 H23B 0.9800 . ?
C23 H23C 0.9800 . ?
Pd2 C31 1.9723(15) . ?
Pd2 N4 2.2021(13) . ?
Pd2 P2 2.2495(4) . ?
Pd2 Cl2 2.4156(4) . ?
Fe2 C46D 2.014(5) . ?
Fe2 C47D 2.029(4) . ?
Fe2 C50D 2.036(5) . ?
Fe2 C48D 2.038(4) . ?
Fe2 C43 2.0382(16) . ?
Fe2 C44 2.0391(17) . ?
Fe2 C42 2.0404(16) . ?
Fe2 C49D 2.042(4) . ?
Fe2 C45 2.0439(15) . ?
Fe2 C50 2.046(4) . ?
Fe2 C49 2.051(4) . ?
Fe2 C41 2.0554(14) . ?
P2 C52 1.8061(18) . ?
P2 C51 1.8137(18) . ?
P2 C53 1.8139(17) . ?
N3 C31 1.2776(19) . ?
N3 C41 1.4088(19) . ?
N4 C39 1.479(2) . ?
N4 C40 1.482(2) . ?
N4 C38 1.494(2) . ?
C31 C32 1.490(2) . ?
C32 C37 1.388(2) . ?
C32 C33 1.401(2) . ?
C33 C34 1.393(2) . ?
C33 C38 1.504(2) . ?
C34 C35 1.390(3) . ?
C34 H34 0.9500 . ?
C35 C36 1.380(3) . ?
C35 H35 0.9500 . ?
C36 C37 1.391(2) . ?
C36 H36 0.9500 . ?
C37 H37 0.9500 . ?
C38 H38A 0.9900 . ?
C38 H38B 0.9900 . ?
C39 H39A 0.9800 . ?
C39 H39B 0.9800 . ?
C39 H39C 0.9800 . ?
C40 H40A 0.9800 . ?
C40 H40B 0.9800 . ?
C40 H40C 0.9800 . ?
C41 C42 1.435(2) . ?
C41 C45 1.435(2) . ?
C42 C43 1.424(2) . ?
C42 H42 0.9500 . ?
C43 C44 1.421(3) . ?
C43 H43 0.9500 . ?
C44 C45 1.429(2) . ?
C44 H44 0.9500 . ?
C45 H45 0.9500 . ?
C46 C47 1.407(5) . ?
C46 C50 1.434(5) . ?
C46 H46 0.9500 . ?
C47 C48 1.409(5) . ?
C47 H47 0.9500 . ?
C48 C49 1.415(5) . ?
C48 H48 0.9500 . ?
C49 C50 1.438(5) . ?
C49 H49 0.9500 . ?
C50 H50 0.9500 . ?
C46D C47D 1.408(6) . ?
C46D C50D 1.421(6) . ?
C46D H46D 0.9500 . ?
C47D C48D 1.408(6) . ?
C47D H47D 0.9500 . ?
C48D C49D 1.425(6) . ?
C48D H48D 0.9500 . ?
C49D C50D 1.443(6) . ?
C49D H49D 0.9500 . ?
C50D H50D 0.9500 . ?
C51 H51A 0.9800 . ?
C51 H51B 0.9800 . ?
C51 H51C 0.9800 . ?
C52 H52A 0.9800 . ?
C52 H52B 0.9800 . ?
C52 H52C 0.9800 . ?
C53 H53A 0.9800 . ?
C53 H53B 0.9800 . ?
C53 H53C 0.9800 . ?
O1W H2W 0.9981 . ?
O1W H1W 1.0010 . ?
